data_4026565
loop_
_publ_author_name
'Victoria L. Challinor'
'Patricia Y. Hayes'
'Paul V. Bernhardt'
'William Kitching'
'Reginald P. Lehmann'
'James J. De Voss'

_publ_section_title
;
 Revision of the Absolute Configurations of Bethosides B and C and Their
 Aglycone
;
_journal_name_full 'Journal of Organic Chemistry'
_journal_page_first 7275
_journal_page_last 7280
_journal_paper_doi 10.1021/jo2012797
_journal_volume 76
_journal_year 2011
_chemical_formula_moiety 'C27 H42 O4'
_chemical_formula_sum 'C27 H52 O7'
_chemical_formula_weight 488.69
_chemical_name_systematic
;
 ?
;
_space_group_IT_number 4
_symmetry_cell_setting monoclinic
_symmetry_space_group_name_Hall 'P 2yb'
_symmetry_space_group_name_H-M 'P 1 21 1'
_atom_sites_solution_hydrogens geom
_atom_sites_solution_primary direct
_atom_sites_solution_secondary difmap
_audit_creation_method SHELXL-97
_cell_angle_alpha 90.00
_cell_angle_beta 90.756(14)
_cell_angle_gamma 90.00
_cell_formula_units_Z 2
_cell_length_a 11.6540(16)
_cell_length_b 5.9858(12)
_cell_length_c 19.445(2)
_cell_measurement_reflns_used 952
_cell_measurement_temperature 293(2)
_cell_measurement_theta_max 62.5881
_cell_measurement_theta_min 3.7901
_cell_volume 1356.3(4)
_computing_cell_refinement
;
 ?
;
_computing_data_collection
;
 ?
;
_computing_data_reduction
;
 ?
;
_computing_molecular_graphics 'Ortep-3 for Windows (Farrugia, 1997)'
_computing_publication_material 'WinGX publication routines (Farrugia, 1999)'
_computing_structure_refinement 'SHELXL-97 (Sheldrick, 1997)'
_computing_structure_solution 'SIR92 (Giacovazzo et al, 1993)'
_diffrn_ambient_temperature 293(2)
_diffrn_detector_area_resol_mean 16.0696
_diffrn_measured_fraction_theta_full 0.985
_diffrn_measured_fraction_theta_max 0.985
_diffrn_measurement_device_type 'Xcalibur, Sapphire3, Gemini ultra'
_diffrn_measurement_method '\w scans'
_diffrn_radiation_monochromator graphite
_diffrn_radiation_source 'fine-focus sealed tube'
_diffrn_radiation_type CuK\a
_diffrn_radiation_wavelength 1.54180
_diffrn_reflns_av_R_equivalents 0.0755
_diffrn_reflns_av_sigmaI/netI 0.0595
_diffrn_reflns_limit_h_max 13
_diffrn_reflns_limit_h_min -13
_diffrn_reflns_limit_k_max 6
_diffrn_reflns_limit_k_min -4
_diffrn_reflns_limit_l_max 21
_diffrn_reflns_limit_l_min -22
_diffrn_reflns_number 5446
_diffrn_reflns_theta_full 62.42
_diffrn_reflns_theta_max 62.42
_diffrn_reflns_theta_min 3.79
_exptl_absorpt_coefficient_mu 0.677
_exptl_absorpt_correction_T_max 1
_exptl_absorpt_correction_T_min 0.50138
_exptl_absorpt_correction_type multi-scan
_exptl_absorpt_process_details
;
 ?
;
_exptl_crystal_colour colourless
_exptl_crystal_density_diffrn 1.197
_exptl_crystal_description prism
_exptl_crystal_F_000 540
_exptl_crystal_size_max 0.4
_exptl_crystal_size_mid 0.07
_exptl_crystal_size_min 0.02
_refine_diff_density_max 0.488
_refine_diff_density_min -0.430
_refine_diff_density_rms 0.112
_refine_ls_abs_structure_details 'Flack H D (1983), Acta Cryst. A39, 876-881'
_refine_ls_abs_structure_Flack -0.2(4)
_refine_ls_extinction_method none
_refine_ls_goodness_of_fit_ref 1.045
_refine_ls_hydrogen_treatment mixed
_refine_ls_matrix_type full
_refine_ls_number_parameters 315
_refine_ls_number_reflns 3097
_refine_ls_number_restraints 1
_refine_ls_restrained_S_all 1.044
_refine_ls_R_factor_all 0.0882
_refine_ls_R_factor_gt 0.0770
_refine_ls_shift/su_max 0.000
_refine_ls_shift/su_mean 0.000
_refine_ls_structure_factor_coef Fsqd
_refine_ls_weighting_details 'calc w=1/[\s^2^(Fo^2^)+(0.1625P)^2^+0.0000P] where P=(Fo^2^+2Fc^2^)/3'
_refine_ls_weighting_scheme calc
_refine_ls_wR_factor_gt 0.2006
_refine_ls_wR_factor_ref 0.2111
_reflns_number_gt 2573
_reflns_number_total 3097
_reflns_threshold_expression >2sigma(I)
_cod_data_source_file jo2012797_si_002.cif
_cod_data_source_block 472vc2
_cod_original_cell_volume 1356.4(4)
_cod_database_code 4026565

loop_
_symmetry_equiv_pos_as_xyz
'x, y, z'
'-x, y+1/2, -z'

loop_
_atom_site_label
_atom_site_type_symbol
_atom_site_fract_x
_atom_site_fract_y
_atom_site_fract_z
_atom_site_U_iso_or_equiv
_atom_site_adp_type
_atom_site_occupancy
_atom_site_symmetry_multiplicity
_atom_site_calc_flag
_atom_site_refinement_flags
C1 C 0.1131(4) 0.7614(11) 1.1077(2) 0.0219(12) Uani 1 1 d .
H1A H 0.0431 0.8178 1.0865 0.026 Uiso 1 1 calc R
H1B H 0.1105 0.5995 1.1057 0.026 Uiso 1 1 calc R
C2 C 0.1172(4) 0.8338(12) 1.1828(2) 0.0253(13) Uani 1 1 d .
H2A H 0.1165 0.9957 1.1853 0.030 Uiso 1 1 calc R
H2B H 0.0496 0.7787 1.2059 0.030 Uiso 1 1 calc R
C3 C 0.2240(4) 0.7455(12) 1.2191(2) 0.0240(12) Uani 1 1 d .
H3 H 0.2195 0.5823 1.2222 0.029 Uiso 1 1 calc R
C4 C 0.3310(4) 0.8108(12) 1.1801(2) 0.0277(15) Uani 1 1 d .
H4A H 0.3443 0.9696 1.1862 0.033 Uiso 1 1 calc R
H4B H 0.3963 0.7322 1.1999 0.033 Uiso 1 1 calc R
C5 C 0.3246(4) 0.7610(10) 1.1046(2) 0.0201(12) Uani 1 1 d .
C6 C 0.4074(4) 0.6494(10) 1.0732(2) 0.0216(12) Uani 1 1 d .
H6 H 0.4671 0.5939 1.1004 0.026 Uiso 1 1 calc R
C7 C 0.4122(4) 0.6059(11) 0.9972(2) 0.0207(12) Uani 1 1 d .
H7A H 0.3961 0.4493 0.9887 0.025 Uiso 1 1 calc R
H7B H 0.4892 0.6366 0.9814 0.025 Uiso 1 1 calc R
C8 C 0.3272(4) 0.7480(10) 0.9564(2) 0.0170(11) Uani 1 1 d .
H8 H 0.3556 0.9018 0.9534 0.020 Uiso 1 1 calc R
C9 C 0.2096(4) 0.7449(10) 0.9932(2) 0.0186(11) Uani 1 1 d .
H9 H 0.1878 0.5878 0.9984 0.022 Uiso 1 1 calc R
C10 C 0.2175(4) 0.8449(10) 1.0658(2) 0.0163(11) Uani 1 1 d .
C11 C 0.1168(4) 0.8554(11) 0.9473(2) 0.0231(12) Uani 1 1 d .
H11A H 0.0428 0.8369 0.9690 0.028 Uiso 1 1 calc R
H11B H 0.1323 1.0144 0.9447 0.028 Uiso 1 1 calc R
C12 C 0.1093(4) 0.7605(11) 0.8738(2) 0.0210(12) Uani 1 1 d .
H12A H 0.0519 0.8429 0.8476 0.025 Uiso 1 1 calc R
H12B H 0.0852 0.6055 0.8757 0.025 Uiso 1 1 calc R
C13 C 0.2253(4) 0.7756(9) 0.8370(2) 0.0160(11) Uani 1 1 d .
C14 C 0.3114(4) 0.6518(10) 0.8849(2) 0.0175(11) Uani 1 1 d .
H14 H 0.2806 0.5008 0.8910 0.021 Uiso 1 1 calc R
C15 C 0.4181(4) 0.6267(11) 0.8403(2) 0.0240(13) Uani 1 1 d .
H15A H 0.4649 0.7606 0.8426 0.029 Uiso 1 1 calc R
H15B H 0.4641 0.5005 0.8555 0.029 Uiso 1 1 calc R
C16 C 0.3725(4) 0.5889(11) 0.7672(2) 0.0201(11) Uani 1 1 d .
H16 H 0.3866 0.4340 0.7534 0.024 Uiso 1 1 calc R
C17 C 0.2395(4) 0.6323(10) 0.7711(2) 0.0189(11) Uani 1 1 d .
H17 H 0.2045 0.4872 0.7811 0.023 Uiso 1 1 calc R
C18 C 0.2576(4) 1.0180(10) 0.8238(3) 0.0249(12) Uani 1 1 d .
H18A H 0.2650 1.0955 0.8669 0.037 Uiso 1 1 calc R
H18B H 0.1988 1.0877 0.7962 0.037 Uiso 1 1 calc R
H18C H 0.3292 1.0237 0.8001 0.037 Uiso 1 1 calc R
C19 C 0.2191(4) 1.1017(11) 1.0647(3) 0.0244(12) Uani 1 1 d .
H19A H 0.2716 1.1524 1.0304 0.037 Uiso 1 1 calc R
H19B H 0.2433 1.1566 1.1090 0.037 Uiso 1 1 calc R
H19C H 0.1436 1.1566 1.0541 0.037 Uiso 1 1 calc R
C20 C 0.1849(4) 0.7111(10) 0.7027(2) 0.0196(12) Uani 1 1 d .
H20 H 0.2174 0.8578 0.6918 0.023 Uiso 1 1 calc R
C21 C 0.0553(4) 0.7389(12) 0.7087(2) 0.0263(13) Uani 1 1 d .
H21A H 0.0230 0.7753 0.6644 0.039 Uiso 1 1 calc R
H21B H 0.0390 0.8568 0.7405 0.039 Uiso 1 1 calc R
H21C H 0.0223 0.6019 0.7248 0.039 Uiso 1 1 calc R
C22 C 0.2156(4) 0.5509(9) 0.6440(2) 0.0196(11) Uani 1 1 d .
H22 H 0.2994 0.5421 0.6423 0.024 Uiso 1 1 calc R
C23 C 0.1731(4) 0.6223(12) 0.5740(2) 0.0253(13) Uani 1 1 d .
H23A H 0.1999 0.7728 0.5650 0.030 Uiso 1 1 calc R
H23B H 0.0899 0.6255 0.5739 0.030 Uiso 1 1 calc R
C24 C 0.2129(4) 0.4692(11) 0.5166(2) 0.0266(13) Uani 1 1 d .
H24A H 0.1732 0.3275 0.5208 0.032 Uiso 1 1 calc R
H24B H 0.2942 0.4404 0.5233 0.032 Uiso 1 1 calc R
C25 C 0.1938(4) 0.5578(11) 0.4432(2) 0.0245(13) Uani 1 1 d .
H25 H 0.2423 0.6898 0.4369 0.029 Uiso 1 1 calc R
C26 C 0.0695(4) 0.6256(11) 0.4313(2) 0.0239(12) Uani 1 1 d .
H26A H 0.0203 0.4963 0.4367 0.029 Uiso 1 1 calc R
H26B H 0.0479 0.7361 0.4653 0.029 Uiso 1 1 calc R
C27 C 0.2307(5) 0.3784(14) 0.3917(3) 0.0397(17) Uani 1 1 d .
H27A H 0.1890 0.2430 0.4001 0.060 Uiso 1 1 calc R
H27B H 0.3115 0.3505 0.3971 0.060 Uiso 1 1 calc R
H27C H 0.2148 0.4292 0.3457 0.060 Uiso 1 1 calc R
O1 O 0.2366(3) 0.8370(8) 1.28670(17) 0.0310(10) Uani 1 1 d .
H1 H 0.1851 0.7901 1.3111 0.047 Uiso 1 1 calc R
O2 O 0.4293(3) 0.7403(8) 0.72017(17) 0.0243(8) Uani 1 1 d .
H2 H 0.4810 0.6738 0.7005 0.036 Uiso 1 1 calc R
O3 O 0.1734(3) 0.3300(7) 0.65977(17) 0.0213(8) Uani 1 1 d .
H3A H 0.2264 0.2402 0.6582 0.032 Uiso 1 1 calc R
O4 O 0.0544(3) 0.7157(8) 0.36414(16) 0.0271(10) Uani 1 1 d .
H4 H 0.0930 0.8296 0.3605 0.041 Uiso 1 1 calc R
O5 O 0.3858(3) 1.0977(8) 0.63482(17) 0.0289(9) Uani 1 1 d .
H5C H 0.4092 0.9985 0.6668 0.043 Uiso 1 1 d R
H5D H 0.4295 1.2214 0.6377 0.043 Uiso 1 1 d R
O6 O 0.5605(3) 0.4287(7) 0.64658(17) 0.0275(9) Uani 1 1 d .
H6A H 0.5664 0.4447 0.6007 0.041 Uiso 1 1 d R
H6B H 0.6269 0.3745 0.6638 0.041 Uiso 1 1 d R
O7 O 0.4497(4) 0.9545(11) 0.5010(2) 0.0555(15) Uani 1 1 d .
H7C H 0.4365 1.0314 0.5399 0.083 Uiso 1 1 d R
H7D H 0.4192 1.0357 0.4623 0.083 Uiso 1 1 d R

loop_
_atom_site_aniso_label
_atom_site_aniso_U_11
_atom_site_aniso_U_22
_atom_site_aniso_U_33
_atom_site_aniso_U_23
_atom_site_aniso_U_13
_atom_site_aniso_U_12
C1 0.010(2) 0.040(4) 0.015(2) -0.003(2) 0.0029(17) -0.002(2)
C2 0.017(2) 0.045(4) 0.014(2) -0.003(2) 0.0063(18) -0.002(2)
C3 0.019(2) 0.042(4) 0.011(2) -0.001(2) 0.0060(17) -0.001(2)
C4 0.017(2) 0.054(5) 0.012(2) 0.000(2) 0.0004(18) 0.001(2)
C5 0.008(2) 0.039(4) 0.013(2) 0.003(2) 0.0040(17) 0.000(2)
C6 0.017(2) 0.036(4) 0.012(2) 0.002(2) -0.0019(17) 0.001(2)
C7 0.013(2) 0.033(3) 0.016(2) 0.000(2) 0.0040(17) 0.006(2)
C8 0.010(2) 0.027(3) 0.013(2) 0.002(2) 0.0046(16) 0.003(2)
C9 0.012(2) 0.030(3) 0.014(2) 0.001(2) 0.0058(17) 0.001(2)
C10 0.014(2) 0.023(3) 0.012(2) 0.003(2) 0.0019(17) 0.003(2)
C11 0.015(2) 0.038(4) 0.017(2) -0.002(2) 0.0030(18) 0.008(2)
C12 0.011(2) 0.040(4) 0.012(2) -0.002(2) 0.0006(17) 0.002(2)
C13 0.014(2) 0.020(3) 0.015(2) 0.003(2) 0.0024(17) 0.0012(19)
C14 0.012(2) 0.028(3) 0.012(2) 0.002(2) 0.0045(17) 0.004(2)
C15 0.014(2) 0.045(4) 0.013(2) -0.006(2) 0.0032(17) 0.004(2)
C16 0.015(2) 0.032(3) 0.014(2) 0.001(2) 0.0032(17) 0.005(2)
C17 0.015(2) 0.027(3) 0.014(2) 0.002(2) 0.0040(17) -0.001(2)
C18 0.026(3) 0.026(4) 0.022(2) -0.003(2) 0.004(2) 0.004(2)
C19 0.025(2) 0.026(3) 0.022(2) -0.003(2) 0.0042(19) 0.002(2)
C20 0.017(2) 0.033(3) 0.009(2) -0.001(2) 0.0019(17) 0.002(2)
C21 0.018(2) 0.042(4) 0.018(2) 0.002(2) 0.0028(18) 0.004(3)
C22 0.018(2) 0.026(3) 0.016(2) -0.001(2) 0.0039(18) -0.006(2)
C23 0.020(2) 0.041(4) 0.014(2) 0.001(2) 0.0017(18) 0.006(3)
C24 0.022(3) 0.047(4) 0.011(2) -0.002(2) 0.0007(18) 0.004(2)
C25 0.021(2) 0.040(4) 0.012(2) -0.001(2) 0.0051(18) -0.001(2)
C26 0.021(2) 0.042(4) 0.009(2) 0.003(2) 0.0033(17) 0.002(2)
C27 0.038(3) 0.058(5) 0.023(3) -0.005(3) 0.003(2) 0.021(3)
O1 0.0204(17) 0.060(3) 0.0125(16) -0.0045(18) 0.0071(12) -0.0084(19)
O2 0.0169(16) 0.037(2) 0.0190(17) 0.0027(17) 0.0068(12) 0.0010(16)
O3 0.0205(17) 0.024(2) 0.0195(17) -0.0012(15) 0.0015(13) -0.0007(15)
O4 0.0188(17) 0.048(3) 0.0149(17) 0.0098(17) 0.0024(12) -0.0027(17)
O5 0.0247(18) 0.035(3) 0.0272(19) 0.0046(18) 0.0032(14) 0.0000(17)
O6 0.0201(17) 0.041(3) 0.0215(18) -0.0009(17) 0.0051(13) 0.0015(16)
O7 0.044(2) 0.101(5) 0.022(2) -0.003(3) 0.0014(17) 0.006(3)

loop_
_atom_type_symbol
_atom_type_description
_atom_type_scat_dispersion_real
_atom_type_scat_dispersion_imag
_atom_type_scat_source
C C 0.0181 0.0091 'International Tables Vol C Tables 4.2.6.8 and 6.1.1.4'
H H 0.0000 0.0000 'International Tables Vol C Tables 4.2.6.8 and 6.1.1.4'
O O 0.0492 0.0322 'International Tables Vol C Tables 4.2.6.8 and 6.1.1.4'

loop_
_geom_angle_atom_site_label_1
_geom_angle_atom_site_label_2
_geom_angle_atom_site_label_3
_geom_angle
C2 C1 C10 113.3(4)
C3 C2 C1 111.2(4)
O1 C3 C2 111.6(4)
O1 C3 C4 106.6(4)
C2 C3 C4 110.6(4)
C5 C4 C3 114.0(4)
C6 C5 C4 121.5(4)
C6 C5 C10 121.9(4)
C4 C5 C10 116.5(4)
C5 C6 C7 125.2(4)
C6 C7 C8 112.5(4)
C14 C8 C7 109.7(4)
C14 C8 C9 108.7(4)
C7 C8 C9 109.0(4)
C10 C9 C11 113.4(4)
C10 C9 C8 112.1(4)
C11 C9 C8 110.2(4)
C5 C10 C9 111.3(4)
C5 C10 C19 108.8(4)
C9 C10 C19 112.2(4)
C5 C10 C1 105.9(4)
C9 C10 C1 108.6(4)
C19 C10 C1 109.8(4)
C12 C11 C9 114.1(4)
C11 C12 C13 111.7(4)
C18 C13 C12 110.8(4)
C18 C13 C14 113.5(4)
C12 C13 C14 105.0(4)
C18 C13 C17 111.0(4)
C12 C13 C17 117.0(4)
C14 C13 C17 99.0(4)
C8 C14 C15 117.8(4)
C8 C14 C13 116.1(4)
C15 C14 C13 103.4(4)
C16 C15 C14 105.4(4)
O2 C16 C15 109.7(4)
O2 C16 C17 112.6(4)
C15 C16 C17 105.2(4)
C20 C17 C13 119.8(5)
C20 C17 C16 113.9(4)
C13 C17 C16 104.2(4)
C21 C20 C22 111.3(4)
C21 C20 C17 111.4(4)
C22 C20 C17 110.6(4)
O3 C22 C23 110.1(4)
O3 C22 C20 109.3(4)
C23 C22 C20 114.7(5)
C22 C23 C24 113.1(5)
C23 C24 C25 115.6(5)
C26 C25 C27 111.3(4)
C26 C25 C24 111.1(4)
C27 C25 C24 109.0(5)
O4 C26 C25 110.3(4)

loop_
_geom_bond_atom_site_label_1
_geom_bond_atom_site_label_2
_geom_bond_distance
C1 C2 1.524(6)
C1 C10 1.556(6)
C2 C3 1.518(7)
C3 O1 1.429(6)
C3 C4 1.520(6)
C4 C5 1.499(6)
C5 C6 1.329(7)
C5 C10 1.535(6)
C6 C7 1.501(6)
C7 C8 1.521(7)
C8 C14 1.515(6)
C8 C9 1.554(6)
C9 C10 1.535(6)
C9 C11 1.542(7)
C10 C19 1.538(9)
C11 C12 1.540(6)
C12 C13 1.541(6)
C13 C18 1.521(8)
C13 C14 1.548(6)
C13 C17 1.554(7)
C14 C15 1.532(6)
C15 C16 1.528(6)
C16 O2 1.453(7)
C16 C17 1.575(6)
C17 C20 1.540(6)
C20 C21 1.526(6)
C20 C22 1.537(7)
C22 O3 1.445(7)
C22 C23 1.503(6)
C23 C24 1.522(8)
C24 C25 1.537(7)
C25 C26 1.519(7)
C25 C27 1.534(8)
C26 O4 1.423(6)

loop_
_geom_hbond_atom_site_label_D
_geom_hbond_atom_site_label_H
_geom_hbond_atom_site_label_A
_geom_hbond_distance_DH
_geom_hbond_distance_HA
_geom_hbond_distance_DA
_geom_hbond_angle_DHA
_geom_hbond_site_symmetry_A
O1 H1 O4 0.82 1.90 2.718(5) 172.4 1_556
O2 H2 O6 0.82 2.03 2.815(5) 158.8 .
O3 H3A O5 0.82 2.10 2.886(5) 160.7 1_545
O4 H4 O1 0.82 2.22 2.718(5) 119.4 1_554
O5 H5C O2 0.90 1.87 2.751(6) 164.0 .
O5 H5D O6 0.90 1.97 2.849(6) 163.6 1_565
O6 H6A O7 0.90 1.98 2.875(5) 169.3 2_646
O6 H6B O1 0.90 1.86 2.737(5) 163.9 2_647
O7 H7C O5 0.90 1.99 2.848(5) 159.9 .
O7 H7D O6 0.96 2.23 2.875(5) 123.8 2_656
